data_4001637
loop_
_publ_author_name
'Byeon, Song-Ho'
'Lufaso, Michael W.'
'Parise, John B.'
'Woodward, Patrick M.'
'Hansen, Thomas'

_publ_section_title
;
 High-Pressure Synthesis and Characterization of Perovskites with
 Simultaneous Ordering of Both the A- and B-Site Cations, CaCu3Ga2M2O12(M
 = Sb, Ta)
;
_journal_issue 20
_journal_name_full 'Chemistry of Materials'
_journal_page_first 3798
_journal_paper_doi 10.1021/cm034318c
_journal_volume 15
_journal_year 2003
_chemical_formula_sum 'Ca Cu3 Ga2.02 O12 Ta2.02'
_chemical_formula_weight 929.04
_chemical_name_systematic ' ?'
_space_group_IT_number 201
_symmetry_cell_setting cubic
_symmetry_space_group_name_Hall '-P 2ab 2bc 3'
_symmetry_space_group_name_H-M 'P n -3 :2'
_cell_angle_alpha 90.0
_cell_angle_beta 90.0
_cell_angle_gamma 90.0
_cell_formula_units_Z 2
_cell_length_a 7.46558(16)
_cell_length_b 7.46558
_cell_length_c 7.46558
_cell_volume 416.093(9)
_pd_block_id 2003-04-29T10:40|LUFASOTAEXP_COMBINED_phase1|Michael_Lufaso||
_pd_phase_name 'Ca Cu3 Ga2 Ta2 O12'
_cod_data_source_file cm034318csi20030503_032205.cif
_cod_data_source_block LUFASOTAEXP_COMBINED_phase_1
_cod_depositor_comments
;
The following automatic conversions were performed:

'_geom_bond_publ_flag' value 'N' changed to 'n' according to
/home/saulius/struct/CIF-dictionaries/cif_core.dic dictionary named
'cif_core.dic' version 2.4.1 from 2010-06-29 (70
times).

'_geom_angle_publ_flag' value 'N' changed to 'n' according
to /home/saulius/struct/CIF-dictionaries/cif_core.dic dictionary
named 'cif_core.dic' version 2.4.1 from 2010-06-29 (433 times).

Automatic conversion script
Id: cif_fix_values 1715 2011-07-08 13:25:40Z adriana 
;
_cod_original_cell_volume 416.09274
_cod_original_sg_symbol_H-M 'P n -3'
_cod_database_code 4001637

loop_
_symmetry_equiv_pos_site_id
_symmetry_equiv_pos_as_xyz
1 +x,+y,+z
2 +z,+x,+y
3 +y,+z,+x
4 +x+1/2,+y+1/2,-z
5 -z,+x+1/2,+y+1/2
6 +y+1/2,-z,+x+1/2
7 -z+1/2,+x,-y+1/2
8 -y+1/2,-z+1/2,+x
9 +y,-z+1/2,-x+1/2
10 -x+1/2,+y,-z+1/2
11 -z+1/2,-x+1/2,+y
12 +x,-y+1/2,-z+1/2
-1 -x,-y,-z
-2 -z,-x,-y
-3 -y,-z,-x
-4 -x+1/2,-y+1/2,+z
-5 +z,-x+1/2,-y+1/2
-6 -y+1/2,+z,-x+1/2
-7 +z+1/2,-x,+y+1/2
-8 +y+1/2,+z+1/2,-x
-9 -y,+z+1/2,+x+1/2
-10 +x+1/2,-y,+z+1/2
-11 +z+1/2,+x+1/2,-y
-12 -x,+y+1/2,+z+1/2

loop_
_atom_site_type_symbol
_atom_site_label
_atom_site_fract_x
_atom_site_fract_y
_atom_site_fract_z
_atom_site_occupancy
_atom_site_thermal_displace_type
_atom_site_U_iso_or_equiv
_atom_site_symmetry_multiplicity
CA CA1 0.25 0.25 0.25 1.0 Uiso 0.0085(8) 2
CU CU2 0.25 0.75 0.75 1.0 Uiso 0.00567(21) 6
GA GA3 0.0 0.0 0.0 0.887(8) Uiso 0.0007(4) 4
TA Ta1 0.5 0.5 0.5 0.887(8) Uiso 0.0074(5) 4
O O5 0.2496(7) 0.42821(11) 0.55424(11) 1.0 Uiso 0.00520(11) 24
TA Ta(3) 0.0 0.0 0.0 0.123(8) Uiso 0.0007(4) 4
GA Ga(1) 0.5 0.5 0.5 0.123(8) Uiso 0.0074(5) 4

loop_
_atom_type_symbol
_atom_type_number_in_cell
CA 2.0
CU 6.0
GA 4.04
O 24.0
TA 4.04

loop_
_geom_angle_atom_site_label_1
_geom_angle_atom_site_label_2
_geom_angle_atom_site_label_3
_geom_angle
_geom_angle_site_symmetry_1
_geom_angle_site_symmetry_3
_geom_angle_publ_flag
GA3 CA1 GA3 109.4712(16) 1_555 4_555 n
GA3 CA1 GA3 109.4712(8) 1_555 5_555 n
GA3 CA1 GA3 109.4712(8) 1_555 6_555 n
GA3 CA1 Ta1 179.972 1_555 1_555 n
GA3 CA1 Ta1 70.5288(16) 1_555 4_446 n
GA3 CA1 Ta1 70.5288(8) 1_555 5_644 n
GA3 CA1 Ta1 70.5288(8) 1_555 6_464 n
GA3 CA1 O5 142.12(11) 1_555 1_555 n
GA3 CA1 O5 142.12(11) 1_555 2_555 n
GA3 CA1 O5 142.12(11) 1_555 3_555 n
GA3 CA1 O5 37.76(11) 1_555 7_555 n
GA3 CA1 O5 37.76(11) 1_555 8_555 n
GA3 CA1 O5 78.13(7) 1_555 9_555 n
GA3 CA1 O5 78.13(7) 1_555 10_555 n
GA3 CA1 O5 78.13(7) 1_555 11_555 n
GA3 CA1 O5 37.76(11) 1_555 12_555 n
GA3 CA1 O5 101.95(7) 1_555 -4_665 n
GA3 CA1 O5 101.95(7) 1_555 -5_566 n
GA3 CA1 O5 101.95(7) 1_555 -6_656 n
GA3 CA1 Ta(3) 0.0 1_555 1_555 n
GA3 CA1 Ta(3) 109.4712(16) 1_555 4_555 n
GA3 CA1 Ta(3) 109.4712(8) 1_555 5_555 n
GA3 CA1 Ta(3) 109.4712(8) 1_555 6_555 n
GA3 CA1 Ga(1) 179.972 1_555 1_555 n
GA3 CA1 GA3 109.4712(8) 4_555 5_555 n
GA3 CA1 GA3 109.4712(8) 4_555 6_555 n
GA3 CA1 Ta1 70.5288(16) 4_555 1_555 n
GA3 CA1 Ta1 180.0 4_555 4_446 n
GA3 CA1 Ta1 70.5288(8) 4_555 5_644 n
GA3 CA1 Ta1 70.5288(8) 4_555 6_464 n
GA3 CA1 O5 101.95(7) 4_555 1_555 n
GA3 CA1 O5 78.13(7) 4_555 2_555 n
GA3 CA1 O5 37.76(11) 4_555 3_555 n
GA3 CA1 O5 101.95(7) 4_555 7_555 n
GA3 CA1 O5 142.12(11) 4_555 8_555 n
GA3 CA1 O5 101.95(7) 4_555 9_555 n
GA3 CA1 O5 37.76(11) 4_555 10_555 n
GA3 CA1 O5 142.12(11) 4_555 11_555 n
GA3 CA1 O5 78.13(7) 4_555 12_555 n
GA3 CA1 O5 142.12(11) 4_555 -4_665 n
GA3 CA1 O5 37.76(11) 4_555 -5_566 n
GA3 CA1 O5 78.13(7) 4_555 -6_656 n
GA3 CA1 Ta(3) 109.4712(16) 4_555 1_555 n
GA3 CA1 Ta(3) 0.0 4_555 4_555 n
GA3 CA1 Ta(3) 109.4712(8) 4_555 5_555 n
GA3 CA1 Ta(3) 109.4712(8) 4_555 6_555 n
GA3 CA1 Ga(1) 70.5288(16) 4_555 1_555 n
GA3 CA1 GA3 109.4712(16) 5_555 6_555 n
GA3 CA1 Ta1 70.5288(8) 5_555 1_555 n
GA3 CA1 Ta1 70.5288(8) 5_555 4_446 n
GA3 CA1 Ta1 180.0 5_555 5_644 n
GA3 CA1 Ta1 70.5288(16) 5_555 6_464 n
GA3 CA1 O5 37.76(11) 5_555 1_555 n
GA3 CA1 O5 101.95(7) 5_555 2_555 n
GA3 CA1 O5 78.13(7) 5_555 3_555 n
GA3 CA1 O5 78.13(7) 5_555 7_555 n
GA3 CA1 O5 101.95(7) 5_555 8_555 n
GA3 CA1 O5 142.12(11) 5_555 9_555 n
GA3 CA1 O5 101.95(7) 5_555 10_555 n
GA3 CA1 O5 37.76(11) 5_555 11_555 n
GA3 CA1 O5 142.12(11) 5_555 12_555 n
GA3 CA1 O5 78.13(7) 5_555 -4_665 n
GA3 CA1 O5 142.12(11) 5_555 -5_566 n
GA3 CA1 O5 37.76(11) 5_555 -6_656 n
GA3 CA1 Ta(3) 109.4712(8) 5_555 1_555 n
GA3 CA1 Ta(3) 109.4712(8) 5_555 4_555 n
GA3 CA1 Ta(3) 0.0 5_555 5_555 n
GA3 CA1 Ta(3) 109.4712(16) 5_555 6_555 n
GA3 CA1 Ga(1) 70.5288(8) 5_555 1_555 n
GA3 CA1 Ta1 70.5288(8) 6_555 1_555 n
GA3 CA1 Ta1 70.5288(8) 6_555 4_446 n
GA3 CA1 Ta1 70.5288(16) 6_555 5_644 n
GA3 CA1 Ta1 180.0 6_555 6_464 n
GA3 CA1 O5 78.13(7) 6_555 1_555 n
GA3 CA1 O5 37.76(11) 6_555 2_555 n
GA3 CA1 O5 101.95(7) 6_555 3_555 n
GA3 CA1 O5 142.12(11) 6_555 7_555 n
GA3 CA1 O5 78.13(7) 6_555 8_555 n
GA3 CA1 O5 37.76(11) 6_555 9_555 n
GA3 CA1 O5 142.12(11) 6_555 10_555 n
GA3 CA1 O5 101.95(7) 6_555 11_555 n
GA3 CA1 O5 101.95(7) 6_555 12_555 n
GA3 CA1 O5 37.76(11) 6_555 -4_665 n
GA3 CA1 O5 78.13(7) 6_555 -5_566 n
GA3 CA1 O5 142.12(11) 6_555 -6_656 n
GA3 CA1 Ta(3) 109.4712(8) 6_555 1_555 n
GA3 CA1 Ta(3) 109.4712(8) 6_555 4_555 n
GA3 CA1 Ta(3) 109.4712(16) 6_555 5_555 n
GA3 CA1 Ta(3) 0.0 6_555 6_555 n
GA3 CA1 Ga(1) 70.5288(8) 6_555 1_555 n
Ta1 CA1 Ta1 109.4712(16) 1_555 4_446 n
Ta1 CA1 Ta1 109.4712(8) 1_555 5_644 n
Ta1 CA1 Ta1 109.4712(8) 1_555 6_464 n
Ta1 CA1 O5 37.88(11) 1_555 1_555 n
Ta1 CA1 O5 37.88(11) 1_555 2_555 n
Ta1 CA1 O5 37.88(11) 1_555 3_555 n
Ta1 CA1 O5 142.24(11) 1_555 7_555 n
Ta1 CA1 O5 142.24(11) 1_555 8_555 n
Ta1 CA1 O5 101.87(7) 1_555 9_555 n
Ta1 CA1 O5 101.87(7) 1_555 10_555 n
Ta1 CA1 O5 101.87(7) 1_555 11_555 n
Ta1 CA1 O5 142.24(11) 1_555 12_555 n
Ta1 CA1 O5 78.05(7) 1_555 -4_665 n
Ta1 CA1 O5 78.05(7) 1_555 -5_566 n
Ta1 CA1 O5 78.05(7) 1_555 -6_656 n
Ta1 CA1 Ta(3) 179.972 1_555 1_555 n
Ta1 CA1 Ta(3) 70.5288(16) 1_555 4_555 n
Ta1 CA1 Ta(3) 70.5288(8) 1_555 5_555 n
Ta1 CA1 Ta(3) 70.5288(8) 1_555 6_555 n
Ta1 CA1 Ga(1) 0.0 1_555 1_555 n
Ta1 CA1 Ta1 109.4712(8) 4_446 5_644 n
Ta1 CA1 Ta1 109.4712(8) 4_446 6_464 n
Ta1 CA1 O5 78.05(7) 4_446 1_555 n
Ta1 CA1 O5 101.87(7) 4_446 2_555 n
Ta1 CA1 O5 142.24(11) 4_446 3_555 n
Ta1 CA1 O5 78.05(7) 4_446 7_555 n
Ta1 CA1 O5 37.88(11) 4_446 8_555 n
Ta1 CA1 O5 78.05(7) 4_446 9_555 n
Ta1 CA1 O5 142.24(11) 4_446 10_555 n
Ta1 CA1 O5 37.88(11) 4_446 11_555 n
Ta1 CA1 O5 101.87(7) 4_446 12_555 n
Ta1 CA1 O5 37.88(11) 4_446 -4_665 n
Ta1 CA1 O5 142.24(11) 4_446 -5_566 n
Ta1 CA1 O5 101.87(7) 4_446 -6_656 n
Ta1 CA1 Ta(3) 70.5288(16) 4_446 1_555 n
Ta1 CA1 Ta(3) 180.0 4_446 4_555 n
Ta1 CA1 Ta(3) 70.5288(8) 4_446 5_555 n
Ta1 CA1 Ta(3) 70.5288(8) 4_446 6_555 n
Ta1 CA1 Ga(1) 109.4712(16) 4_446 1_555 n
Ta1 CA1 Ta1 109.4712(16) 5_644 6_464 n
Ta1 CA1 O5 142.24(11) 5_644 1_555 n
Ta1 CA1 O5 78.05(7) 5_644 2_555 n
Ta1 CA1 O5 101.87(7) 5_644 3_555 n
Ta1 CA1 O5 101.87(7) 5_644 7_555 n
Ta1 CA1 O5 78.05(7) 5_644 8_555 n
Ta1 CA1 O5 37.88(11) 5_644 9_555 n
Ta1 CA1 O5 78.05(7) 5_644 10_555 n
Ta1 CA1 O5 142.24(11) 5_644 11_555 n
Ta1 CA1 O5 37.88(11) 5_644 12_555 n
Ta1 CA1 O5 101.87(7) 5_644 -4_665 n
Ta1 CA1 O5 37.88(11) 5_644 -5_566 n
Ta1 CA1 O5 142.24(11) 5_644 -6_656 n
Ta1 CA1 Ta(3) 70.5288(8) 5_644 1_555 n
Ta1 CA1 Ta(3) 70.5288(8) 5_644 4_555 n
Ta1 CA1 Ta(3) 180.0 5_644 5_555 n
Ta1 CA1 Ta(3) 70.5288(16) 5_644 6_555 n
Ta1 CA1 Ga(1) 109.4712(8) 5_644 1_555 n
Ta1 CA1 O5 101.87(7) 6_464 1_555 n
Ta1 CA1 O5 142.24(11) 6_464 2_555 n
Ta1 CA1 O5 78.05(7) 6_464 3_555 n
Ta1 CA1 O5 37.88(11) 6_464 7_555 n
Ta1 CA1 O5 101.87(7) 6_464 8_555 n
Ta1 CA1 O5 142.24(11) 6_464 9_555 n
Ta1 CA1 O5 37.88(11) 6_464 10_555 n
Ta1 CA1 O5 78.05(7) 6_464 11_555 n
Ta1 CA1 O5 78.05(7) 6_464 12_555 n
Ta1 CA1 O5 142.24(11) 6_464 -4_665 n
Ta1 CA1 O5 101.87(7) 6_464 -5_566 n
Ta1 CA1 O5 37.88(11) 6_464 -6_656 n
Ta1 CA1 Ta(3) 70.5288(8) 6_464 1_555 n
Ta1 CA1 Ta(3) 70.5288(8) 6_464 4_555 n
Ta1 CA1 Ta(3) 70.5288(16) 6_464 5_555 n
Ta1 CA1 Ta(3) 180.0 6_464 6_555 n
Ta1 CA1 Ga(1) 109.4712(8) 6_464 1_555 n
O5 CA1 O5 64.24(18) 1_555 2_555 n
O5 CA1 O5 64.24(18) 1_555 3_555 n
O5 CA1 O5 115.83(5) 1_555 7_555 n
O5 CA1 O5 115.88(5) 1_555 8_555 n
O5 CA1 O5 115.83(5) 1_555 9_555 n
O5 CA1 O5 119.282(32) 1_555 10_555 n
O5 CA1 O5 64.05(18) 1_555 11_555 n
O5 CA1 O5 179.8703(5) 1_555 12_555 n
O5 CA1 O5 60.718(32) 1_555 -4_665 n
O5 CA1 O5 115.88(5) 1_555 -5_566 n
O5 CA1 O5 64.05(18) 1_555 -6_656 n
O5 CA1 Ta(3) 142.12(11) 1_555 1_555 n
O5 CA1 Ta(3) 101.95(7) 1_555 4_555 n
O5 CA1 Ta(3) 37.76(11) 1_555 5_555 n
O5 CA1 Ta(3) 78.13(7) 1_555 6_555 n
O5 CA1 Ga(1) 37.88(11) 1_555 1_555 n
O5 CA1 O5 64.24(18) 2_555 3_555 n
O5 CA1 O5 179.8703(5) 2_555 7_555 n
O5 CA1 O5 115.83(5) 2_555 8_555 n
O5 CA1 O5 64.05(18) 2_555 9_555 n
O5 CA1 O5 115.83(5) 2_555 10_555 n
O5 CA1 O5 119.282(32) 2_555 11_555 n
O5 CA1 O5 115.88(5) 2_555 12_555 n
O5 CA1 O5 64.05(18) 2_555 -4_665 n
O5 CA1 O5 60.718(32) 2_555 -5_566 n
O5 CA1 O5 115.88(5) 2_555 -6_656 n
O5 CA1 Ta(3) 142.12(11) 2_555 1_555 n
O5 CA1 Ta(3) 78.13(7) 2_555 4_555 n
O5 CA1 Ta(3) 101.95(7) 2_555 5_555 n
O5 CA1 Ta(3) 37.76(11) 2_555 6_555 n
O5 CA1 Ga(1) 37.88(11) 2_555 1_555 n
O5 CA1 O5 115.88(5) 3_555 7_555 n
O5 CA1 O5 179.8703(5) 3_555 8_555 n
O5 CA1 O5 119.282(32) 3_555 9_555 n
O5 CA1 O5 64.05(18) 3_555 10_555 n
O5 CA1 O5 115.83(5) 3_555 11_555 n
O5 CA1 O5 115.83(5) 3_555 12_555 n
O5 CA1 O5 115.88(5) 3_555 -4_665 n
O5 CA1 O5 64.05(18) 3_555 -5_566 n
O5 CA1 O5 60.718(32) 3_555 -6_656 n
O5 CA1 Ta(3) 142.12(11) 3_555 1_555 n
O5 CA1 Ta(3) 37.76(11) 3_555 4_555 n
O5 CA1 Ta(3) 78.13(7) 3_555 5_555 n
O5 CA1 Ta(3) 101.95(7) 3_555 6_555 n
O5 CA1 Ga(1) 37.88(11) 3_555 1_555 n
O5 CA1 O5 64.05(18) 7_555 8_555 n
O5 CA1 O5 115.83(5) 7_555 9_555 n
O5 CA1 O5 64.24(18) 7_555 10_555 n
O5 CA1 O5 60.718(32) 7_555 11_555 n
O5 CA1 O5 64.05(18) 7_555 12_555 n
O5 CA1 O5 115.88(5) 7_555 -4_665 n
O5 CA1 O5 119.282(32) 7_555 -5_566 n
O5 CA1 O5 64.24(18) 7_555 -6_656 n
O5 CA1 Ta(3) 37.76(11) 7_555 1_555 n
O5 CA1 Ta(3) 101.95(7) 7_555 4_555 n
O5 CA1 Ta(3) 78.13(7) 7_555 5_555 n
O5 CA1 Ta(3) 142.12(11) 7_555 6_555 n
O5 CA1 Ga(1) 142.24(11) 7_555 1_555 n
O5 CA1 O5 60.718(32) 8_555 9_555 n
O5 CA1 O5 115.83(5) 8_555 10_555 n
O5 CA1 O5 64.24(18) 8_555 11_555 n
O5 CA1 O5 64.05(18) 8_555 12_555 n
O5 CA1 O5 64.24(18) 8_555 -4_665 n
O5 CA1 O5 115.88(5) 8_555 -5_566 n
O5 CA1 O5 119.282(32) 8_555 -6_656 n
O5 CA1 Ta(3) 37.76(11) 8_555 1_555 n
O5 CA1 Ta(3) 142.12(11) 8_555 4_555 n
O5 CA1 Ta(3) 101.95(7) 8_555 5_555 n
O5 CA1 Ta(3) 78.13(7) 8_555 6_555 n
O5 CA1 Ga(1) 142.24(11) 8_555 1_555 n
O5 CA1 O5 115.88(5) 9_555 10_555 n
O5 CA1 O5 115.88(5) 9_555 11_555 n
O5 CA1 O5 64.24(18) 9_555 12_555 n
O5 CA1 O5 64.05(18) 9_555 -4_665 n
O5 CA1 O5 64.24(18) 9_555 -5_566 n
O5 CA1 O5 179.8703(5) 9_555 -6_656 n
O5 CA1 Ta(3) 78.13(7) 9_555 1_555 n
O5 CA1 Ta(3) 101.95(7) 9_555 4_555 n
O5 CA1 Ta(3) 142.12(11) 9_555 5_555 n
O5 CA1 Ta(3) 37.76(11) 9_555 6_555 n
O5 CA1 Ga(1) 101.87(7) 9_555 1_555 n
O5 CA1 O5 115.88(5) 10_555 11_555 n
O5 CA1 O5 60.718(32) 10_555 12_555 n
O5 CA1 O5 179.8703(5) 10_555 -4_665 n
O5 CA1 O5 64.05(18) 10_555 -5_566 n
O5 CA1 O5 64.24(18) 10_555 -6_656 n
O5 CA1 Ta(3) 78.13(7) 10_555 1_555 n
O5 CA1 Ta(3) 37.76(11) 10_555 4_555 n
O5 CA1 Ta(3) 101.95(7) 10_555 5_555 n
O5 CA1 Ta(3) 142.12(11) 10_555 6_555 n
O5 CA1 Ga(1) 101.87(7) 10_555 1_555 n
O5 CA1 O5 115.83(5) 11_555 12_555 n
O5 CA1 O5 64.24(18) 11_555 -4_665 n
O5 CA1 O5 179.8703(5) 11_555 -5_566 n
O5 CA1 O5 64.05(18) 11_555 -6_656 n
O5 CA1 Ta(3) 78.13(7) 11_555 1_555 n
O5 CA1 Ta(3) 142.12(11) 11_555 4_555 n
O5 CA1 Ta(3) 37.76(11) 11_555 5_555 n
O5 CA1 Ta(3) 101.95(7) 11_555 6_555 n
O5 CA1 Ga(1) 101.87(7) 11_555 1_555 n
O5 CA1 O5 119.282(32) 12_555 -4_665 n
O5 CA1 O5 64.24(18) 12_555 -5_566 n
O5 CA1 O5 115.88(5) 12_555 -6_656 n
O5 CA1 Ta(3) 37.76(11) 12_555 1_555 n
O5 CA1 Ta(3) 78.13(7) 12_555 4_555 n
O5 CA1 Ta(3) 142.12(11) 12_555 5_555 n
O5 CA1 Ta(3) 101.95(7) 12_555 6_555 n
O5 CA1 Ga(1) 142.24(11) 12_555 1_555 n
O5 CA1 O5 115.83(5) -4_665 -5_566 n
O5 CA1 O5 115.83(5) -4_665 -6_656 n
O5 CA1 Ta(3) 101.95(7) -4_665 1_555 n
O5 CA1 Ta(3) 142.12(11) -4_665 4_555 n
O5 CA1 Ta(3) 78.13(7) -4_665 5_555 n
O5 CA1 Ta(3) 37.76(11) -4_665 6_555 n
O5 CA1 Ga(1) 78.05(7) -4_665 1_555 n
O5 CA1 O5 115.83(5) -5_566 -6_656 n
O5 CA1 Ta(3) 101.95(7) -5_566 1_555 n
O5 CA1 Ta(3) 37.76(11) -5_566 4_555 n
O5 CA1 Ta(3) 142.12(11) -5_566 5_555 n
O5 CA1 Ta(3) 78.13(7) -5_566 6_555 n
O5 CA1 Ga(1) 78.05(7) -5_566 1_555 n
O5 CA1 Ta(3) 101.95(7) -6_656 1_555 n
O5 CA1 Ta(3) 78.13(7) -6_656 4_555 n
O5 CA1 Ta(3) 37.76(11) -6_656 5_555 n
O5 CA1 Ta(3) 142.12(11) -6_656 6_555 n
O5 CA1 Ga(1) 78.05(7) -6_656 1_555 n
Ta(3) CA1 Ta(3) 109.4712(16) 1_555 4_555 n
Ta(3) CA1 Ta(3) 109.4712(8) 1_555 5_555 n
Ta(3) CA1 Ta(3) 109.4712(8) 1_555 6_555 n
Ta(3) CA1 Ga(1) 179.972 1_555 1_555 n
Ta(3) CA1 Ta(3) 109.4712(8) 4_555 5_555 n
Ta(3) CA1 Ta(3) 109.4712(8) 4_555 6_555 n
Ta(3) CA1 Ga(1) 70.5288(16) 4_555 1_555 n
Ta(3) CA1 Ta(3) 109.4712(16) 5_555 6_555 n
Ta(3) CA1 Ga(1) 70.5288(8) 5_555 1_555 n
Ta(3) CA1 Ga(1) 70.5288(8) 6_555 1_555 n
O5 CU2 O5 84.63(5) 5_655 -2_666 n
O5 CU2 O5 95.37(5) 5_655 -7_566 n
O5 CU2 O5 179.8253(10) 5_655 -11_566 n
O5 CU2 O5 179.8287(10) -2_666 -7_566 n
O5 CU2 O5 95.37(5) -2_666 -11_566 n
O5 CU2 O5 84.63(5) -7_566 -11_566 n
CA1 GA3 CA1 179.972 1_555 4_445 n
CA1 GA3 O5 54.456(26) 1_555 7_555 n
CA1 GA3 O5 54.456(26) 1_555 8_555 n
CA1 GA3 O5 54.456(26) 1_555 12_555 n
CA1 GA3 O5 125.544(26) 1_555 -7_555 n
CA1 GA3 O5 125.544(26) 1_555 -8_555 n
CA1 GA3 O5 125.544(26) 1_555 -12_555 n
CA1 GA3 O5 125.544(26) 4_445 7_555 n
CA1 GA3 O5 125.544(26) 4_445 8_555 n
CA1 GA3 O5 125.544(26) 4_445 12_555 n
CA1 GA3 O5 54.456(26) 4_445 -7_555 n
CA1 GA3 O5 54.456(26) 4_445 -8_555 n
CA1 GA3 O5 54.456(26) 4_445 -12_555 n
O5 GA3 O5 89.60(4) 7_555 8_555 n
O5 GA3 O5 89.60(4) 7_555 12_555 n
O5 GA3 O5 180.0 7_555 -7_555 n
O5 GA3 O5 90.40(4) 7_555 -8_555 n
O5 GA3 O5 90.40(4) 7_555 -12_555 n
O5 GA3 O5 89.60(4) 8_555 12_555 n
O5 GA3 O5 90.40(4) 8_555 -7_555 n
O5 GA3 O5 180.0 8_555 -8_555 n
O5 GA3 O5 90.40(4) 8_555 -12_555 n
O5 GA3 O5 90.40(4) 12_555 -7_555 n
O5 GA3 O5 90.40(4) 12_555 -8_555 n
O5 GA3 O5 179.9657 12_555 -12_555 n
O5 GA3 O5 89.60(4) -7_555 -8_555 n
O5 GA3 O5 89.60(4) -7_555 -12_555 n
O5 GA3 O5 89.60(4) -8_555 -12_555 n
CA1 Ta1 CA1 179.972 1_555 4_556 n
CA1 Ta1 O5 54.450(26) 1_555 1_555 n
CA1 Ta1 O5 54.450(26) 1_555 2_555 n
CA1 Ta1 O5 54.450(26) 1_555 3_555 n
CA1 Ta1 O5 125.550(26) 1_555 -1_666 n
CA1 Ta1 O5 125.550(26) 1_555 -2_666 n
CA1 Ta1 O5 125.550(26) 1_555 -3_666 n
CA1 Ta1 O5 125.550(26) 4_556 1_555 n
CA1 Ta1 O5 125.550(26) 4_556 2_555 n
CA1 Ta1 O5 125.550(26) 4_556 3_555 n
CA1 Ta1 O5 54.450(26) 4_556 -1_666 n
CA1 Ta1 O5 54.450(26) 4_556 -2_666 n
CA1 Ta1 O5 54.450(26) 4_556 -3_666 n
O5 Ta1 O5 89.59(4) 1_555 2_555 n
O5 Ta1 O5 89.59(4) 1_555 3_555 n
O5 Ta1 O5 180.0 1_555 -1_666 n
O5 Ta1 O5 90.41(4) 1_555 -2_666 n
O5 Ta1 O5 90.41(4) 1_555 -3_666 n
O5 Ta1 O5 89.59(4) 2_555 3_555 n
O5 Ta1 O5 90.41(4) 2_555 -1_666 n
O5 Ta1 O5 180.0 2_555 -2_666 n
O5 Ta1 O5 90.41(4) 2_555 -3_666 n
O5 Ta1 O5 90.41(4) 3_555 -1_666 n
O5 Ta1 O5 90.41(4) 3_555 -2_666 n
O5 Ta1 O5 180.0 3_555 -3_666 n
O5 Ta1 O5 89.59(4) -1_666 -2_666 n
O5 Ta1 O5 89.59(4) -1_666 -3_666 n
O5 Ta1 O5 89.59(4) -2_666 -3_666 n
CA1 O5 CU2 107.33(4) 1_555 6_465 n
CA1 O5 GA3 87.79(11) 1_555 5_555 n
CA1 O5 Ta1 87.67(11) 1_555 1_555 n
CA1 O5 Ta(3) 87.79(11) 1_555 5_555 n
CA1 O5 Ga(1) 87.67(11) 1_555 1_555 n
CU2 O5 GA3 109.56(21) 6_465 5_555 n
CU2 O5 Ta1 109.33(21) 6_465 1_555 n
CU2 O5 Ta(3) 109.56(21) 6_465 5_555 n
CU2 O5 Ga(1) 109.33(21) 6_465 1_555 n
GA3 O5 Ta1 140.41(4) 5_555 1_555 n
GA3 O5 Ta(3) 0.0 5_555 5_555 n
GA3 O5 Ga(1) 140.41(4) 5_555 1_555 n
Ta1 O5 Ta(3) 140.41(4) 1_555 5_555 n
Ta1 O5 Ga(1) 0.0 1_555 1_555 n
Ta(3) O5 Ga(1) 140.41(4) 5_555 1_555 n
CA1 Ta(3) CA1 179.972 1_555 4_445 n
CA1 Ta(3) O5 54.456(26) 1_555 7_555 n
CA1 Ta(3) O5 54.456(26) 1_555 8_555 n
CA1 Ta(3) O5 54.456(26) 1_555 12_555 n
CA1 Ta(3) O5 125.544(26) 1_555 -7_555 n
CA1 Ta(3) O5 125.544(26) 1_555 -8_555 n
CA1 Ta(3) O5 125.544(26) 1_555 -12_555 n
CA1 Ta(3) O5 125.544(26) 4_445 7_555 n
CA1 Ta(3) O5 125.544(26) 4_445 8_555 n
CA1 Ta(3) O5 125.544(26) 4_445 12_555 n
CA1 Ta(3) O5 54.456(26) 4_445 -7_555 n
CA1 Ta(3) O5 54.456(26) 4_445 -8_555 n
CA1 Ta(3) O5 54.456(26) 4_445 -12_555 n
O5 Ta(3) O5 89.60(4) 7_555 8_555 n
O5 Ta(3) O5 89.60(4) 7_555 12_555 n
O5 Ta(3) O5 180.0 7_555 -7_555 n
O5 Ta(3) O5 90.40(4) 7_555 -8_555 n
O5 Ta(3) O5 90.40(4) 7_555 -12_555 n
O5 Ta(3) O5 89.60(4) 8_555 12_555 n
O5 Ta(3) O5 90.40(4) 8_555 -7_555 n
O5 Ta(3) O5 180.0 8_555 -8_555 n
O5 Ta(3) O5 90.40(4) 8_555 -12_555 n
O5 Ta(3) O5 90.40(4) 12_555 -7_555 n
O5 Ta(3) O5 90.40(4) 12_555 -8_555 n
O5 Ta(3) O5 179.9657 12_555 -12_555 n
O5 Ta(3) O5 89.60(4) -7_555 -8_555 n
O5 Ta(3) O5 89.60(4) -7_555 -12_555 n
O5 Ta(3) O5 89.60(4) -8_555 -12_555 n
CA1 Ga(1) CA1 179.972 1_555 4_556 n
CA1 Ga(1) O5 54.450(26) 1_555 1_555 n
CA1 Ga(1) O5 54.450(26) 1_555 2_555 n
CA1 Ga(1) O5 54.450(26) 1_555 3_555 n
CA1 Ga(1) O5 125.550(26) 1_555 -1_666 n
CA1 Ga(1) O5 125.550(26) 1_555 -2_666 n
CA1 Ga(1) O5 125.550(26) 1_555 -3_666 n
CA1 Ga(1) O5 125.550(26) 4_556 1_555 n
CA1 Ga(1) O5 125.550(26) 4_556 2_555 n
CA1 Ga(1) O5 125.550(26) 4_556 3_555 n
CA1 Ga(1) O5 54.450(26) 4_556 -1_666 n
CA1 Ga(1) O5 54.450(26) 4_556 -2_666 n
CA1 Ga(1) O5 54.450(26) 4_556 -3_666 n
O5 Ga(1) O5 89.59(4) 1_555 2_555 n
O5 Ga(1) O5 89.59(4) 1_555 3_555 n
O5 Ga(1) O5 180.0 1_555 -1_666 n
O5 Ga(1) O5 90.41(4) 1_555 -2_666 n
O5 Ga(1) O5 90.41(4) 1_555 -3_666 n
O5 Ga(1) O5 89.59(4) 2_555 3_555 n
O5 Ga(1) O5 90.41(4) 2_555 -1_666 n
O5 Ga(1) O5 180.0 2_555 -2_666 n
O5 Ga(1) O5 90.41(4) 2_555 -3_666 n
O5 Ga(1) O5 90.41(4) 3_555 -1_666 n
O5 Ga(1) O5 90.41(4) 3_555 -2_666 n
O5 Ga(1) O5 180.0 3_555 -3_666 n
O5 Ga(1) O5 89.59(4) -1_666 -2_666 n
O5 Ga(1) O5 89.59(4) -1_666 -3_666 n
O5 Ga(1) O5 89.59(4) -2_666 -3_666 n

loop_
_geom_bond_atom_site_label_1
_geom_bond_atom_site_label_2
_geom_bond_distance
_geom_bond_site_symmetry_2
_geom_bond_publ_flag
CA1 GA3 3.23269(5) 1_555 n
CA1 GA3 3.23269(5) 4_555 n
CA1 GA3 3.23269(5) 5_555 n
CA1 GA3 3.23269(5) 6_555 n
CA1 Ta1 3.23269(5) 1_555 n
CA1 Ta1 3.23269(5) 4_446 n
CA1 Ta1 3.23269(5) 5_644 n
CA1 Ta1 3.23269(5) 6_464 n
CA1 O5 2.6323(9) 1_555 n
CA1 O5 2.6323(9) 2_555 n
CA1 O5 2.6323(9) 3_555 n
CA1 O5 2.6323(9) 7_555 n
CA1 O5 2.6323(9) 8_555 n
CA1 O5 2.6323(9) 9_555 n
CA1 O5 2.6323(9) 10_555 n
CA1 O5 2.6323(9) 11_555 n
CA1 O5 2.6323(9) 12_555 n
CA1 O5 2.6323(9) -4_665 n
CA1 O5 2.6323(9) -5_566 n
CA1 O5 2.6323(9) -6_656 n
CA1 Ta(3) 3.23269(5) 1_555 n
CA1 Ta(3) 3.23269(5) 4_555 n
CA1 Ta(3) 3.23269(5) 5_555 n
CA1 Ta(3) 3.23269(5) 6_555 n
CA1 Ga(1) 3.23269(5) 1_555 n
CA1 Ga(1) 3.23269(5) 4_446 n
CA1 Ga(1) 3.23269(5) 5_644 n
CA1 Ga(1) 3.23269(5) 6_464 n
CU2 O5 1.9763(7) 5_655 n
CU2 O5 1.9763(7) -2_666 n
CU2 O5 1.9763(7) -7_566 n
CU2 O5 1.9763(7) -11_566 n
GA3 CA1 3.23269(5) 1_555 n
GA3 CA1 3.23269(5) 4_445 n
GA3 O5 1.981(5) 7_555 n
GA3 O5 1.981(5) 8_555 n
GA3 O5 1.981(5) 12_555 n
GA3 O5 1.981(5) -7_555 n
GA3 O5 1.981(5) -8_555 n
GA3 O5 1.981(5) -12_555 n
Ta1 CA1 3.23269(5) 1_555 n
Ta1 CA1 3.23269(5) 4_556 n
Ta1 O5 1.986(5) 1_555 n
Ta1 O5 1.986(5) 2_555 n
Ta1 O5 1.986(5) 3_555 n
Ta1 O5 1.986(5) -1_666 n
Ta1 O5 1.986(5) -2_666 n
Ta1 O5 1.986(5) -3_666 n
O5 CA1 2.6323(9) 1_555 n
O5 CU2 1.9763(7) 6_465 n
O5 GA3 1.981(5) 5_555 n
O5 Ta1 1.986(5) 1_555 n
O5 Ta(3) 1.981(5) 5_555 n
O5 Ga(1) 1.986(5) 1_555 n
Ta(3) CA1 3.23269(5) 1_555 n
Ta(3) CA1 3.23269(5) 4_445 n
Ta(3) O5 1.981(5) 7_555 n
Ta(3) O5 1.981(5) 8_555 n
Ta(3) O5 1.981(5) 12_555 n
Ta(3) O5 1.981(5) -7_555 n
Ta(3) O5 1.981(5) -8_555 n
Ta(3) O5 1.981(5) -12_555 n
Ga(1) CA1 3.23269(5) 1_555 n
Ga(1) CA1 3.23269(5) 4_556 n
Ga(1) O5 1.986(5) 1_555 n
Ga(1) O5 1.986(5) 2_555 n
Ga(1) O5 1.986(5) 3_555 n
Ga(1) O5 1.986(5) -1_666 n
Ga(1) O5 1.986(5) -2_666 n
Ga(1) O5 1.986(5) -3_666 n

loop_
_pd_block_diffractogram_id
2003-04-29T10:40|LUFASOTAEXP_COMBINED_H_02|Michael_Lufaso|ILL_D20
2003-04-29T10:40|LUFASOTAEXP_COMBINED_H_03|Michael_Lufaso|Bruker_D8
